data_4341199
loop_
_publ_author_name
'Yu, Na'
'Klepov, Vladislav V.'
'Modolo, Giuseppe'
'Bosbach, Dirk'
'Suleimanov, Evgeny V.'
'Gesing, Thorsten M.'
'Robben, Lars'
'Alekseev, Evgeny V.'

_publ_section_title
;
 Morphotropy and Temperature-Driven Polymorphism in A2Th(AsO4)2 (A = Li,
 Na, K, Rb, Cs) Series.
;
_journal_issue 20
_journal_name_full 'Inorganic chemistry'
_journal_page_first 11231
_journal_page_last 11241
_journal_paper_doi 10.1021/ic5018246
_journal_volume 53
_journal_year 2014
_chemical_formula_moiety K2Th(AsO4)2
_chemical_formula_sum 'As2 K2 O8 Th'
_chemical_formula_weight 588.08
_chemical_melting_point ?
_chemical_name_common 'Potassium Thorium Arsenate'
_chemical_name_systematic
; 
 ? 
;
_space_group_IT_number 14
_symmetry_cell_setting monoclinic
_symmetry_space_group_name_Hall '-P 2yn'
_symmetry_space_group_name_H-M 'P 1 21/n 1'
_atom_sites_solution_hydrogens none
_atom_sites_solution_primary direct
_atom_sites_solution_secondary difmap
_audit_creation_method SHELXL-97
_cell_angle_alpha 90.00
_cell_angle_beta 110.756(5)
_cell_angle_gamma 90.00
_cell_formula_units_Z 4
_cell_length_a 7.7576(3)
_cell_length_b 11.3648(3)
_cell_length_c 9.4826(4)
_cell_measurement_reflns_used 15880
_cell_measurement_temperature 293(2)
_cell_measurement_theta_max 34.7096
_cell_measurement_theta_min 2.9011
_cell_volume 781.76(6)
_computing_cell_refinement 'smart saint'
_computing_data_collection smart
_computing_data_reduction SAINT
_computing_molecular_graphics 'SHELXP-97 (Sheldrick, 1997)'
_computing_publication_material 'SHELXCIF-97 (Sheldrick, 2000)'
_computing_structure_refinement 'SHELXL-97 (Sheldrick, 1997)'
_computing_structure_solution 'SHELXS-97 (Sheldrick, 1990)'
_diffrn_ambient_temperature 293(2)
_diffrn_measured_fraction_theta_full 1.000
_diffrn_measured_fraction_theta_max 1.000
_diffrn_measurement_device_type 'SuperNova, Dual, Cu at zero, Eos'
_diffrn_measurement_method '\w scans'
_diffrn_radiation_monochromator graphite
_diffrn_radiation_source 'fine-focus sealed tube'
_diffrn_radiation_type MoK\a
_diffrn_radiation_wavelength 0.71073
_diffrn_reflns_av_R_equivalents 0.0000
_diffrn_reflns_av_sigmaI/netI 0.0163
_diffrn_reflns_limit_h_max 11
_diffrn_reflns_limit_h_min -11
_diffrn_reflns_limit_k_max 16
_diffrn_reflns_limit_k_min -16
_diffrn_reflns_limit_l_max 13
_diffrn_reflns_limit_l_min -13
_diffrn_reflns_number 4532
_diffrn_reflns_theta_full 30.48
_diffrn_reflns_theta_max 30.48
_diffrn_reflns_theta_min 2.91
_diffrn_standards_decay_% 0
_diffrn_standards_interval_count 0
_diffrn_standards_interval_time 0
_diffrn_standards_number 0
_exptl_absorpt_coefficient_mu 28.551
_exptl_absorpt_correction_T_max 1.00000
_exptl_absorpt_correction_T_min 0.44350
_exptl_absorpt_correction_type multi-scan
_exptl_absorpt_process_details
;
CrysAlisPro, Agilent Technologies,
Version 1.171.36.20 (release 27-06-2012 CrysAlis171 .NET)
(compiled Jul 11 2012,15:38:31)
Empirical absorption correction using spherical harmonics,
 implemented in SCALE3 ABSPACK scaling algorithm.
;
_exptl_crystal_colour colourless
_exptl_crystal_density_diffrn 4.997
_exptl_crystal_density_method 'not measured'
_exptl_crystal_description Block
_exptl_crystal_F_000 1032
_exptl_crystal_size_max 0.1111
_exptl_crystal_size_mid 0.0826
_exptl_crystal_size_min 0.0705
_refine_diff_density_max 2.145
_refine_diff_density_min -1.795
_refine_diff_density_rms 0.367
_refine_ls_extinction_method none
_refine_ls_goodness_of_fit_ref 1.075
_refine_ls_hydrogen_treatment none
_refine_ls_matrix_type full
_refine_ls_number_parameters 121
_refine_ls_number_reflns 4532
_refine_ls_number_restraints 0
_refine_ls_restrained_S_all 1.075
_refine_ls_R_factor_all 0.0361
_refine_ls_R_factor_gt 0.0317
_refine_ls_shift/su_max 0.007
_refine_ls_shift/su_mean 0.000
_refine_ls_structure_factor_coef Fsqd
_refine_ls_weighting_details 'calc w=1/[\s^2^(Fo^2^)+(0.0699P)^2^+0.0000P] where P=(Fo^2^+2Fc^2^)/3'
_refine_ls_weighting_scheme calc
_refine_ls_wR_factor_gt 0.0921
_refine_ls_wR_factor_ref 0.0935
_reflns_number_gt 3990
_reflns_number_total 4532
_reflns_threshold_expression >2sigma(I)
_cod_data_source_file ic5018246_si_003.cif
_cod_data_source_block shelxl
_cod_depositor_comments
;
The following automatic conversions were performed:

'_chemical_melting_point' value 'N/A' was changed to '?' - the value
is undefined or not given.

'_symmetry_cell_setting' value
'monoclinic ' changed to 'monoclinic' according to
/home/saulius/struct/COD-crude-data--automatic-downloads/rss-feeds/ACS/lib/dictionaries/cif_core.dic
dictionary named 'cif_core.dic' version 2.4.2 from 2011-04-26.

Automatic conversion script
Id: cif_fix_values 2281 2013-09-26 08:29:07Z andrius 

 Adding full bibliography for 4341195--4341199.cif.
;
_cod_original_cell_volume 781.75(5)
_cod_original_sg_symbol_H-M P2(1)/n
_cod_database_code 4341199

loop_
_symmetry_equiv_pos_as_xyz
'x, y, z'
'-x+1/2, y+1/2, -z+1/2'
'-x, -y, -z'
'x-1/2, -y-1/2, z-1/2'

loop_
_atom_site_label
_atom_site_type_symbol
_atom_site_fract_x
_atom_site_fract_y
_atom_site_fract_z
_atom_site_U_iso_or_equiv
_atom_site_adp_type
_atom_site_occupancy
_atom_site_symmetry_multiplicity
_atom_site_calc_flag
Th1 Th 0.97525(2) 0.136537(15) 0.719038(17) 0.00618(7) Uani 1 1 d
As1 As 0.70997(7) 0.36179(4) 0.64631(6) 0.00682(11) Uani 1 1 d
As2 As 0.82466(7) 0.13182(4) 0.35810(6) 0.00705(11) Uani 1 1 d
K1 K 0.39815(16) 0.12563(11) 0.54448(14) 0.0167(3) Uani 1 1 d
K2 K 1.1153(2) 0.38092(12) 0.45120(15) 0.0206(3) Uani 1 1 d
O1 O 0.7639(5) 0.2606(3) 0.2668(4) 0.0118(7) Uani 1 1 d
O2 O 0.5316(5) 0.3594(3) 0.4815(4) 0.0127(8) Uani 1 1 d
O3 O 0.9129(5) 0.3434(3) 0.6209(5) 0.0139(7) Uani 1 1 d
O4 O 0.7082(5) 0.2403(3) 0.7491(4) 0.0115(7) Uani 1 1 d
O5 O 0.7080(5) 0.1062(3) 0.4757(4) 0.0113(7) Uani 1 1 d
O6 O 1.0419(5) 0.1383(3) 0.4848(4) 0.0109(7) Uani 1 1 d
O7 O 0.7164(5) 0.4852(3) 0.7439(4) 0.0133(7) Uani 1 1 d
O8 O 0.8085(5) 0.0212(3) 0.2358(4) 0.0126(7) Uani 1 1 d

loop_
_atom_site_aniso_label
_atom_site_aniso_U_11
_atom_site_aniso_U_22
_atom_site_aniso_U_33
_atom_site_aniso_U_23
_atom_site_aniso_U_13
_atom_site_aniso_U_12
Th1 0.00528(10) 0.00555(10) 0.00848(10) 0.00037(5) 0.00340(7) 0.00001(6)
As1 0.0067(2) 0.0064(2) 0.0082(2) 0.00032(14) 0.00357(17) 0.00133(17)
As2 0.0070(2) 0.0066(2) 0.0083(2) 0.00044(14) 0.00360(17) 0.00218(16)
K1 0.0106(6) 0.0168(6) 0.0241(6) -0.0042(4) 0.0079(5) -0.0042(4)
K2 0.0294(8) 0.0172(6) 0.0224(6) -0.0056(4) 0.0180(5) -0.0068(5)
O1 0.0107(17) 0.0089(16) 0.0165(16) 0.0036(13) 0.0058(13) 0.0026(14)
O2 0.0080(18) 0.018(2) 0.0095(17) 0.0004(12) 0.0003(13) 0.0023(14)
O3 0.0133(19) 0.0094(16) 0.0208(19) 0.0012(14) 0.0082(14) 0.0020(14)
O4 0.0111(17) 0.0111(17) 0.0150(16) 0.0049(13) 0.0081(13) 0.0021(13)
O5 0.0099(17) 0.0137(17) 0.0141(16) -0.0006(13) 0.0091(13) -0.0009(14)
O6 0.0091(17) 0.0132(18) 0.0101(16) 0.0008(11) 0.0031(13) 0.0017(13)
O7 0.0144(18) 0.0093(17) 0.0159(16) -0.0031(13) 0.0050(13) 0.0042(14)
O8 0.0134(17) 0.0108(17) 0.0136(16) -0.0018(13) 0.0048(13) 0.0046(14)

loop_
_atom_type_symbol
_atom_type_description
_atom_type_scat_dispersion_real
_atom_type_scat_dispersion_imag
_atom_type_scat_source
O O 0.0106 0.0060 'International Tables Vol C Tables 4.2.6.8 and 6.1.1.4'
K K 0.2009 0.2494 'International Tables Vol C Tables 4.2.6.8 and 6.1.1.4'
As As 0.0499 2.0058 'International Tables Vol C Tables 4.2.6.8 and 6.1.1.4'
Th Th -7.2400 8.8979 'International Tables Vol C Tables 4.2.6.8 and 6.1.1.4'

loop_
_geom_angle_atom_site_label_1
_geom_angle_atom_site_label_2
_geom_angle_atom_site_label_3
_geom_angle
_geom_angle_site_symmetry_1
_geom_angle_site_symmetry_3
O2 Th1 O7 75.60(13) 4_666 2_646
O2 Th1 O8 88.26(12) 4_666 3_756
O7 Th1 O8 82.34(14) 2_646 3_756
O2 Th1 O1 88.85(13) 4_666 4_666
O7 Th1 O1 154.93(12) 2_646 4_666
O8 Th1 O1 77.57(12) 3_756 4_666
O2 Th1 O6 158.63(14) 4_666 .
O7 Th1 O6 118.86(12) 2_646 .
O8 Th1 O6 78.94(12) 3_756 .
O1 Th1 O6 71.81(12) 4_666 .
O2 Th1 O4 73.84(12) 4_666 .
O7 Th1 O4 74.73(12) 2_646 .
O8 Th1 O4 153.69(12) 3_756 .
O1 Th1 O4 120.14(13) 4_666 .
O6 Th1 O4 123.49(12) . .
O2 Th1 O3 108.10(13) 4_666 .
O7 Th1 O3 133.07(13) 2_646 .
O8 Th1 O3 143.14(13) 3_756 .
O1 Th1 O3 70.21(12) 4_666 .
O6 Th1 O3 74.45(12) . .
O4 Th1 O3 62.57(12) . .
O2 Th1 O5 138.59(13) 4_666 .
O7 Th1 O5 71.46(12) 2_646 .
O8 Th1 O5 111.06(12) 3_756 .
O1 Th1 O5 130.04(12) 4_666 .
O6 Th1 O5 62.69(12) . .
O4 Th1 O5 73.81(12) . .
O3 Th1 O5 78.50(13) . .
O2 Th1 As2 169.99(10) 4_666 .
O7 Th1 As2 97.78(9) 2_646 .
O8 Th1 As2 98.41(8) 3_756 .
O1 Th1 As2 99.84(9) 4_666 .
O6 Th1 As2 31.36(9) . .
O4 Th1 As2 97.32(8) . .
O3 Th1 As2 70.74(9) . .
O5 Th1 As2 31.65(8) . .
O2 Th1 As1 94.36(9) 4_666 .
O7 Th1 As1 102.84(9) 2_646 .
O8 Th1 As1 174.64(9) 3_756 .
O1 Th1 As1 97.78(8) 4_666 .
O6 Th1 As1 97.14(8) . .
O4 Th1 As1 31.53(8) . .
O3 Th1 As1 31.49(9) . .
O5 Th1 As1 69.79(8) . .
As2 Th1 As1 79.630(14) . .
O2 Th1 K2 49.37(10) 4_666 4_566
O7 Th1 K2 46.41(9) 2_646 4_566
O8 Th1 K2 115.67(9) 3_756 4_566
O1 Th1 K2 132.74(9) 4_666 4_566
O6 Th1 K2 152.00(9) . 4_566
O4 Th1 K2 38.11(8) . 4_566
O3 Th1 K2 99.47(9) . 4_566
O5 Th1 K2 89.38(8) . 4_566
As2 Th1 K2 120.65(2) . 4_566
As1 Th1 K2 69.44(2) . 4_566
O2 Th1 K2 129.60(9) 4_666 .
O7 Th1 K2 152.24(9) 2_646 .
O8 Th1 K2 106.98(9) 3_756 .
O1 Th1 K2 50.78(9) 4_666 .
O6 Th1 K2 42.03(8) . .
O4 Th1 K2 99.31(8) . .
O3 Th1 K2 37.49(9) . .
O5 Th1 K2 80.81(8) . .
As2 Th1 K2 55.50(2) . .
As1 Th1 K2 67.78(2) . .
K2 Th1 K2 136.90(2) 4_566 .
O7 As1 O2 112.42(18) . .
O7 As1 O3 109.69(18) . .
O2 As1 O3 111.5(2) . .
O7 As1 O4 111.71(19) . .
O2 As1 O4 110.53(18) . .
O3 As1 O4 100.34(17) . .
O7 As1 Th1 131.36(13) . .
O2 As1 Th1 116.22(13) . .
O3 As1 Th1 51.02(12) . .
O4 As1 Th1 50.21(12) . .
O7 As1 K2 60.31(13) . 3_766
O2 As1 K2 92.06(13) . 3_766
O3 As1 K2 66.16(12) . 3_766
O4 As1 K2 157.05(13) . 3_766
Th1 As1 K2 116.57(3) . 3_766
O7 As1 K1 132.53(14) . .
O2 As1 K1 58.16(13) . .
O3 As1 K1 116.90(12) . .
O4 As1 K1 52.39(13) . .
Th1 As1 K1 77.04(2) . .
K2 As1 K1 149.73(3) 3_766 .
O7 As1 K1 56.95(13) . 4_666
O2 As1 K1 152.38(14) . 4_666
O3 As1 K1 95.99(14) . 4_666
O4 As1 K1 60.17(13) . 4_666
Th1 As1 K1 79.15(2) . 4_666
K2 As1 K1 101.38(3) 3_766 4_666
K1 As1 K1 107.94(3) . 4_666
O1 As2 O8 110.86(18) . .
O1 As2 O6 110.84(18) . .
O8 As2 O6 109.52(17) . .
O1 As2 O5 111.79(19) . .
O8 As2 O5 113.52(18) . .
O6 As2 O5 99.82(18) . .
O1 As2 Th1 117.75(13) . .
O8 As2 Th1 131.19(12) . .
O6 As2 Th1 49.07(13) . .
O5 As2 Th1 51.38(12) . .
O1 As2 K2 57.88(13) . .
O8 As2 K2 130.96(13) . .
O6 As2 K2 53.11(12) . .
O5 As2 K2 114.60(13) . .
Th1 As2 K2 76.14(2) . .
O1 As2 K2 63.11(13) . 4_565
O8 As2 K2 48.73(12) . 4_565
O6 As2 K2 135.84(13) . 4_565
O5 As2 K2 123.57(13) . 4_565
Th1 As2 K2 174.95(3) . 4_565
K2 As2 K2 107.70(3) . 4_565
O1 As2 K1 138.67(14) . 3_656
O8 As2 K1 69.67(13) . 3_656
O6 As2 K1 107.15(12) . 3_656
O5 As2 K1 44.70(13) . 3_656
Th1 As2 K1 76.75(2) . 3_656
K2 As2 K1 152.89(3) . 3_656
K2 As2 K1 99.36(3) 4_565 3_656
O6 K1 O5 155.32(12) 1_455 .
O6 K1 O5 76.73(11) 1_455 3_656
O5 K1 O5 100.05(11) . 3_656
O6 K1 O4 134.47(12) 1_455 .
O5 K1 O4 65.82(11) . .
O5 K1 O4 130.80(12) 3_656 .
O6 K1 O1 61.28(11) 1_455 4_566
O5 K1 O1 140.54(11) . 4_566
O5 K1 O1 107.24(11) 3_656 4_566
O4 K1 O1 74.77(11) . 4_566
O6 K1 O7 73.19(11) 1_455 4_565
O5 K1 O7 83.97(11) . 4_565
O5 K1 O7 59.90(10) 3_656 4_565
O4 K1 O7 148.73(12) . 4_565
O1 K1 O7 134.46(12) 4_566 4_565
O6 K1 O2 108.77(11) 1_455 .
O5 K1 O2 67.97(12) . .
O5 K1 O2 162.86(12) 3_656 .
O4 K1 O2 56.94(10) . .
O1 K1 O2 89.33(11) 4_566 .
O7 K1 O2 105.37(11) 4_565 .
O6 K1 O4 69.33(11) 1_455 4_565
O5 K1 O4 90.04(11) . 4_565
O5 K1 O4 112.18(11) 3_656 4_565
O4 K1 O4 114.55(7) . 4_565
O1 K1 O4 104.89(10) 4_566 4_565
O7 K1 O4 54.84(10) 4_565 4_565
O2 K1 O4 57.61(10) . 4_565
O6 K1 O7 143.42(11) 1_455 2_646
O5 K1 O7 55.08(10) . 2_646
O5 K1 O7 76.53(10) 3_656 2_646
O4 K1 O7 56.37(10) . 2_646
O1 K1 O7 104.24(10) 4_566 2_646
O7 K1 O7 113.01(8) 4_565 2_646
O2 K1 O7 104.12(10) . 2_646
O4 K1 O7 145.08(10) 4_565 2_646
O6 K1 K1 121.53(9) 1_455 3_656
O5 K1 K1 50.45(8) . 3_656
O5 K1 K1 49.60(8) 3_656 3_656
O4 K1 K1 101.24(9) . 3_656
O1 K1 K1 146.02(9) 4_566 3_656
O7 K1 K1 61.71(8) 4_565 3_656
O2 K1 K1 117.27(10) . 3_656
O4 K1 K1 107.23(8) 4_565 3_656
O7 K1 K1 51.30(7) 2_646 3_656
O6 K1 As1 126.04(9) 1_455 .
O5 K1 As1 62.97(8) . .
O5 K1 As1 155.86(9) 3_656 .
O4 K1 As1 28.41(7) . .
O1 K1 As1 81.50(8) 4_566 .
O7 K1 As1 129.31(8) 4_565 .
O2 K1 As1 28.54(7) . .
O4 K1 As1 86.15(7) 4_565 .
O7 K1 As1 79.52(7) 2_646 .
K1 K1 As1 111.29(5) 3_656 .
O6 K1 As1 76.26(8) 1_455 4_565
O5 K1 As1 79.18(8) . 4_565
O5 K1 As1 87.95(8) 3_656 4_565
O4 K1 As1 130.18(8) . 4_565
O1 K1 As1 128.81(8) 4_566 4_565
O7 K1 As1 28.09(7) 4_565 4_565
O2 K1 As1 77.98(8) . 4_565
O4 K1 As1 28.59(6) 4_565 4_565
O7 K1 As1 126.93(7) 2_646 4_565
K1 K1 As1 80.03(4) 3_656 4_565
As1 K1 As1 104.25(3) . 4_565
O3 K2 O4 136.40(12) . 4_665
O3 K2 O8 73.13(12) . 4_666
O4 K2 O8 135.13(13) 4_665 4_666
O3 K2 O6 65.96(11) . .
O4 K2 O6 72.28(11) 4_665 .
O8 K2 O6 109.53(11) 4_666 .
O3 K2 O1 70.65(12) . .
O4 K2 O1 76.46(12) 4_665 .
O8 K2 O1 143.71(11) 4_666 .
O6 K2 O1 56.53(10) . .
O3 K2 O7 158.26(11) . 3_766
O4 K2 O7 62.23(11) 4_665 3_766
O8 K2 O7 100.91(11) 4_666 3_766
O6 K2 O7 134.42(11) . 3_766
O1 K2 O7 111.91(10) . 3_766
O3 K2 O2 137.83(12) . 1_655
O4 K2 O2 59.63(11) 4_665 1_655
O8 K2 O2 76.26(11) 4_666 1_655
O6 K2 O2 98.83(11) . 1_655
O1 K2 O2 135.19(11) . 1_655
O7 K2 O2 56.21(10) 3_766 1_655
O3 K2 O3 106.10(10) . 3_766
O4 K2 O3 111.67(12) 4_665 3_766
O8 K2 O3 77.90(11) 4_666 3_766
O6 K2 O3 165.60(12) . 3_766
O1 K2 O3 110.08(11) . 3_766
O7 K2 O3 52.27(10) 3_766 3_766
O2 K2 O3 94.91(10) 1_655 3_766
O3 K2 O1 56.70(11) . 4_666
O4 K2 O1 108.11(11) 4_665 4_666
O8 K2 O1 54.08(10) 4_666 4_666
O6 K2 O1 55.63(10) . 4_666
O1 K2 O1 105.40(8) . 4_666
O7 K2 O1 136.68(11) 3_766 4_666
O2 K2 O1 81.90(10) 1_655 4_666
O3 K2 O1 131.38(10) 3_766 4_666
O3 K2 As1 131.78(9) . 3_766
O4 K2 As1 90.77(9) 4_665 3_766
O8 K2 As1 78.32(8) 4_666 3_766
O6 K2 As1 162.14(9) . 3_766
O1 K2 As1 125.97(8) . 3_766
O7 K2 As1 28.67(7) 3_766 3_766
O2 K2 As1 66.81(7) 1_655 3_766
O3 K2 As1 28.86(7) 3_766 3_766
O1 K2 As1 128.28(8) 4_666 3_766
O3 K2 As2 63.87(8) . .
O4 K2 As2 73.52(8) 4_665 .
O8 K2 As2 129.29(8) 4_666 .
O6 K2 As2 28.23(8) . .
O1 K2 As2 28.36(7) . .
O7 K2 As2 128.76(8) 3_766 .
O2 K2 As2 120.27(8) 1_655 .
O3 K2 As2 137.98(9) 3_766 .
O1 K2 As2 79.57(7) 4_666 .
As1 K2 As2 151.75(4) 3_766 .
O3 K2 K2 60.13(8) . 3_766
O4 K2 K2 151.05(11) 4_665 3_766
O8 K2 K2 66.03(9) 4_666 3_766
O6 K2 K2 124.70(10) . 3_766
O1 K2 K2 93.55(9) . 3_766
O7 K2 K2 98.21(9) 3_766 3_766
O2 K2 K2 129.18(9) 1_655 3_766
O3 K2 K2 45.97(8) 3_766 3_766
O1 K2 K2 100.71(8) 4_666 3_766
As1 K2 K2 73.03(4) 3_766 3_766
As2 K2 K2 109.94(6) . 3_766
As2 O1 Th1 126.1(2) . 4_565
As2 O1 K1 129.95(19) . 4_665
Th1 O1 K1 101.03(11) 4_565 4_665
As2 O1 K2 93.77(15) . .
Th1 O1 K2 118.58(13) 4_565 .
K1 O1 K2 74.88(9) 4_665 .
As2 O1 K2 89.23(14) . 4_565
Th1 O1 K2 93.69(11) 4_565 4_565
K1 O1 K2 69.97(9) 4_665 4_565
K2 O1 K2 136.07(14) . 4_565
As1 O2 Th1 139.6(2) . 4_565
As1 O2 K1 93.30(15) . .
Th1 O2 K1 106.20(13) 4_565 .
As1 O2 K2 124.28(19) . 1_455
Th1 O2 K2 95.80(12) 4_565 1_455
K1 O2 K2 70.75(9) . 1_455
As1 O3 Th1 97.49(16) . .
As1 O3 K2 148.2(2) . .
Th1 O3 K2 107.32(14) . .
As1 O3 K2 84.98(13) . 3_766
Th1 O3 K2 170.38(16) . 3_766
K2 O3 K2 73.90(10) . 3_766
As1 O4 Th1 98.25(15) . .
As1 O4 K2 153.82(19) . 4_566
Th1 O4 K2 106.64(13) . 4_566
As1 O4 K1 99.20(15) . .
Th1 O4 K1 104.12(13) . .
K2 O4 K1 82.72(11) 4_566 .
As1 O4 K1 91.24(15) . 4_666
Th1 O4 K1 100.96(12) . 4_666
K2 O4 K1 76.38(10) 4_566 4_666
K1 O4 K1 151.04(14) . 4_666
As2 O5 Th1 96.97(16) . .
As2 O5 K1 150.6(2) . .
Th1 O5 K1 106.29(12) . .
As2 O5 K1 109.62(17) . 3_656
Th1 O5 K1 108.90(13) . 3_656
K1 O5 K1 79.95(11) . 3_656
As2 O6 Th1 99.57(17) . .
As2 O6 K1 149.4(2) . 1_655
Th1 O6 K1 110.41(14) . 1_655
As2 O6 K2 98.65(15) . .
Th1 O6 K2 102.89(12) . .
K1 O6 K2 80.82(11) 1_655 .
As1 O7 Th1 142.3(2) . 2_656
As1 O7 K1 94.95(15) . 4_666
Th1 O7 K1 105.87(13) 2_656 4_666
As1 O7 K2 91.02(15) . 3_766
Th1 O7 K2 98.87(12) 2_656 3_766
K1 O7 K2 129.64(14) 4_666 3_766
As1 O7 K1 125.13(17) . 2_656
Th1 O7 K1 92.22(11) 2_656 2_656
K1 O7 K1 66.99(8) 4_666 2_656
K2 O7 K1 68.91(8) 3_766 2_656
As2 O8 Th1 124.09(18) . 3_756
As2 O8 K2 104.50(16) . 4_565
Th1 O8 K2 124.81(14) 3_756 4_565

loop_
_geom_bond_atom_site_label_1
_geom_bond_atom_site_label_2
_geom_bond_distance
_geom_bond_site_symmetry_2
Th1 O2 2.370(4) 4_666
Th1 O7 2.379(4) 2_646
Th1 O8 2.388(4) 3_756
Th1 O1 2.422(4) 4_666
Th1 O6 2.453(4) .
Th1 O4 2.487(4) .
Th1 O3 2.511(3) .
Th1 O5 2.520(4) .
Th1 As2 3.2012(5) .
Th1 As1 3.2028(5) .
Th1 K2 4.1279(13) 4_566
Th1 K2 4.1594(13) .
As1 O7 1.671(4) .
As1 O2 1.681(4) .
As1 O3 1.687(4) .
As1 O4 1.693(3) .
As1 K2 3.4829(15) 3_766
As1 K1 3.5116(13) .
As1 K1 3.5356(13) 4_666
As2 O1 1.681(3) .
As2 O8 1.684(4) .
As2 O6 1.690(4) .
As2 O5 1.692(4) .
As2 K2 3.5308(15) .
As2 K2 3.6201(14) 4_565
As2 K1 3.6787(14) 3_656
K1 O6 2.621(4) 1_455
K1 O5 2.713(4) .
K1 O5 2.747(4) 3_656
K1 O4 2.818(4) .
K1 O1 2.959(4) 4_566
K1 O7 2.975(4) 4_565
K1 O2 2.988(4) .
K1 O4 3.068(4) 4_565
K1 O7 3.356(4) 2_646
K1 K1 3.508(3) 3_656
K1 As1 3.5356(13) 4_565
K2 O3 2.651(4) .
K2 O4 2.659(4) 4_665
K2 O8 2.810(4) 4_666
K2 O6 2.857(4) .
K2 O1 2.997(4) .
K2 O7 3.026(4) 3_766
K2 O2 3.149(4) 1_655
K2 O3 3.198(4) 3_766
K2 O1 3.229(4) 4_666
K2 As1 3.4829(15) 3_766
K2 K2 3.543(3) 3_766
O1 Th1 2.422(4) 4_565
O1 K1 2.959(4) 4_665
O1 K2 3.229(4) 4_565
O2 Th1 2.370(4) 4_565
O2 K2 3.149(4) 1_455
O3 K2 3.198(4) 3_766
O4 K2 2.659(4) 4_566
O4 K1 3.068(4) 4_666
O5 K1 2.747(4) 3_656
O6 K1 2.621(4) 1_655
O7 Th1 2.380(4) 2_656
O7 K1 2.975(4) 4_666
O7 K2 3.026(4) 3_766
O7 K1 3.356(4) 2_656
O8 Th1 2.388(4) 3_756
O8 K2 2.810(4) 4_565
